data_4501741
loop_
_publ_author_name
'Clark, Thomas E.'
'Martin, Adam'
'Makha, Mohamed'
'Sobolev, Alexandre N.'
'Su, Dian'
'Rohrs, Henry W.'
'Gross, Michael L.'
'Raston, Colin L.'

_publ_section_title
;
 Layered Calcium Structures of p-Phosphonic Acid O-Methyl-Calix[6]arene.
;
_journal_issue 7
_journal_name_full 'Crystal growth &amp; design'
_journal_page_first 3211
_journal_page_last 3217
_journal_paper_doi 10.1021/cg1003484
_journal_volume 10
_journal_year 2010
_chemical_formula_moiety 'C48 H48 O24 P6 6-, 3Ca 2+, 28(H2 O)'
_chemical_formula_sum 'C48 H104 Ca3 O52 P6'
_chemical_formula_weight 1819.37
_chemical_name_systematic
; 
 ? 
;
_space_group_IT_number 2
_symmetry_cell_setting triclinic
_symmetry_Int_Tables_number 2
_symmetry_space_group_name_Hall '-P 1'
_symmetry_space_group_name_H-M 'P -1'
_atom_sites_solution_hydrogens geom
_atom_sites_solution_primary direct
_atom_sites_solution_secondary difmap
_audit_creation_method SHELXL-97
_cell_angle_alpha 110.878(3)
_cell_angle_beta 95.287(2)
_cell_angle_gamma 99.200(2)
_cell_formula_units_Z 2
_cell_length_a 14.0340(4)
_cell_length_b 16.2130(5)
_cell_length_c 19.4062(6)
_cell_measurement_reflns_used 11445
_cell_measurement_temperature 100(2)
_cell_measurement_theta_max 67.06
_cell_measurement_theta_min 2.98
_cell_volume 4019.0(2)
_computing_cell_refinement
;
CrysAlis CCD, Oxford Diffraction Ltd.,
Version 1.171.32.5 (release 08-05-2007 CrysAlis171 .NET)
(compiled May  8 2007,13:10:02)
;
_computing_data_collection
;
CrysAlis CCD, Oxford Diffraction Ltd.,
Version 1.171.32.5 (release 08-05-2007 CrysAlis171 .NET)
(compiled May  8 2007,13:10:02)
;
_computing_data_reduction
;
CrysAlis CCD, Oxford Diffraction Ltd.,
Version 1.171.32.5 (release 08-05-2007 CrysAlis171 .NET)
(compiled May  8 2007,13:10:02)
;
_computing_molecular_graphics 'X-Seed 2.0 (Barbour, 2001)'
_computing_publication_material 'SHELXL-97 (Sheldrick, 1997)'
_computing_structure_refinement 'SHELXL-97 (Sheldrick, 1997)'
_computing_structure_solution 'SHELXS-97 (Sheldrick, 1990)'
_diffrn_ambient_temperature 100(2)
_diffrn_detector_area_resol_mean 10.4738
_diffrn_measured_fraction_theta_full 0.977
_diffrn_measured_fraction_theta_max 0.977
_diffrn_measurement_device_type 'Oxford Diffraction Gemini-R Ultra, Ruby CCD'
_diffrn_measurement_method '\w scans'
_diffrn_radiation_monochromator graphite
_diffrn_radiation_source 'Enhance (Cu) X-ray Source'
_diffrn_radiation_type CuK\a
_diffrn_radiation_wavelength 1.54178
_diffrn_reflns_av_R_equivalents 0.0499
_diffrn_reflns_av_sigmaI/netI 0.0770
_diffrn_reflns_limit_h_max 16
_diffrn_reflns_limit_h_min -16
_diffrn_reflns_limit_k_max 19
_diffrn_reflns_limit_k_min -19
_diffrn_reflns_limit_l_max 23
_diffrn_reflns_limit_l_min -23
_diffrn_reflns_number 42363
_diffrn_reflns_theta_full 67.25
_diffrn_reflns_theta_max 67.25
_diffrn_reflns_theta_min 2.98
_exptl_absorpt_coefficient_mu 3.850
_exptl_absorpt_correction_T_max 1.00000
_exptl_absorpt_correction_T_min 0.81808
_exptl_absorpt_correction_type multi-scan
_exptl_absorpt_process_details
;
CrysAlis RED, Oxford Diffraction Ltd.,
Version 1.171.32.5 (release 08-05-2007 CrysAlis171 .NET)
(compiled May  8 2007,13:10:02)
Empirical absorption correction using spherical harmonics,
 implemented in SCALE3 ABSPACK scaling algorithm.
;
_exptl_crystal_colour colorless
_exptl_crystal_density_diffrn 1.503
_exptl_crystal_density_meas ?
_exptl_crystal_density_method 'not measured'
_exptl_crystal_description prism
_exptl_crystal_F_000 1916
_exptl_crystal_size_max 0.07
_exptl_crystal_size_mid 0.06
_exptl_crystal_size_min 0.03
_refine_diff_density_max 0.554
_refine_diff_density_min -0.303
_refine_diff_density_rms 0.063
_refine_ls_extinction_method none
_refine_ls_goodness_of_fit_ref 1.004
_refine_ls_hydrogen_treatment constr
_refine_ls_matrix_type full
_refine_ls_number_parameters 986
_refine_ls_number_reflns 14088
_refine_ls_number_restraints 0
_refine_ls_restrained_S_all 1.004
_refine_ls_R_factor_all 0.0704
_refine_ls_R_factor_gt 0.0362
_refine_ls_shift/su_max 0.000
_refine_ls_shift/su_mean 0.000
_refine_ls_structure_factor_coef Fsqd
_refine_ls_weighting_details 'calc w=1/[\s^2^(Fo^2^)+(0.0240P)^2^+0.0000P] where P=(Fo^2^+2Fc^2^)/3'
_refine_ls_weighting_scheme calc
_refine_ls_wR_factor_gt 0.0703
_refine_ls_wR_factor_ref 0.0752
_reflns_number_gt 8081
_reflns_number_total 14088
_reflns_threshold_expression >2sigma(I)
_cod_data_source_file cg1003484_si_003.cif
_cod_data_source_block Complex5c
_cod_depositor_comments
;
The following automatic conversions were performed:

'_exptl_crystal_density_meas' value 'not measured' was changed to '?'
- the value is perceived as not measured.

Automatic conversion script
Id: cif_fix_values 3008 2015-01-20 13:52:24Z robertas 
;
_cod_database_code 4501741

loop_
_symmetry_equiv_pos_as_xyz
'x, y, z'
'-x, -y, -z'

loop_
_atom_site_label
_atom_site_type_symbol
_atom_site_fract_x
_atom_site_fract_y
_atom_site_fract_z
_atom_site_U_iso_or_equiv
_atom_site_adp_type
_atom_site_occupancy
_atom_site_symmetry_multiplicity
_atom_site_calc_flag
_atom_site_refinement_flags
Ca1 Ca 0.60245(4) 0.42051(4) 0.40105(4) 0.01951(15) Uani 1 1 d .
O01W O 0.59507(15) 0.26723(13) 0.31559(12) 0.0257(5) Uani 1 1 d .
H011 H 0.5816 0.2248 0.3314 0.038 Uiso 1 1 d .
H012 H 0.6410 0.2573 0.2900 0.038 Uiso 1 1 d .
O02W O 0.71268(15) 0.37461(14) 0.47497(12) 0.0272(5) Uani 1 1 d .
H021 H 0.7297 0.3953 0.5221 0.041 Uiso 1 1 d .
H022 H 0.7524 0.3424 0.4550 0.041 Uiso 1 1 d .
O03W O 0.73312(15) 0.46891(15) 0.34796(12) 0.0321(6) Uani 1 1 d .
H031 H 0.7273 0.4729 0.3054 0.048 Uiso 1 1 d .
H032 H 0.7937 0.4784 0.3646 0.048 Uiso 1 1 d .
O04W O 0.51419(14) 0.41149(14) 0.28804(11) 0.0254(5) Uani 1 1 d .
H041 H 0.4579 0.4245 0.2892 0.038 Uiso 1 1 d .
H042 H 0.5174 0.3787 0.2434 0.038 Uiso 1 1 d .
Ca2 Ca -0.09333(4) 0.10190(4) 0.09924(4) 0.01881(15) Uani 1 1 d .
O05W O -0.07847(15) 0.25357(13) 0.17979(12) 0.0252(5) Uani 1 1 d .
H051 H -0.0655 0.2990 0.1676 0.038 Uiso 1 1 d .
H052 H -0.1231 0.2611 0.2069 0.038 Uiso 1 1 d .
O06W O -0.02172(15) 0.08645(14) 0.20676(12) 0.0269(5) Uani 1 1 d .
H061 H 0.0217 0.0551 0.2055 0.040 Uiso 1 1 d .
H062 H -0.0287 0.1122 0.2520 0.040 Uiso 1 1 d .
O07W O -0.23439(14) 0.06762(14) 0.15786(12) 0.0258(5) Uani 1 1 d .
H071 H -0.2263 0.0376 0.1852 0.039 Uiso 1 1 d .
H072 H -0.2893 0.0441 0.1294 0.039 Uiso 1 1 d .
O08W O -0.22958(15) 0.11427(15) 0.02481(12) 0.0298(6) Uani 1 1 d .
H081 H -0.2332 0.1071 -0.0210 0.045 Uiso 1 1 d .
H082 H -0.2691 0.1472 0.0439 0.045 Uiso 1 1 d .
Ca3 Ca 0.23896(4) 0.19053(4) 0.17918(3) 0.02007(15) Uani 1 1 d .
O09W O 0.31593(14) 0.31063(13) 0.14675(12) 0.0240(5) Uani 1 1 d .
H091 H 0.3177 0.3638 0.1772 0.036 Uiso 1 1 d .
H092 H 0.3735 0.3066 0.1376 0.036 Uiso 1 1 d .
O10W O 0.29068(14) 0.10136(14) 0.06772(12) 0.0282(5) Uani 1 1 d .
H101 H 0.3467 0.1035 0.0544 0.042 Uiso 1 1 d .
H102 H 0.2475 0.0821 0.0288 0.042 Uiso 1 1 d .
O11W O 0.41941(14) 0.17605(13) 0.20476(11) 0.0269(5) Uani 1 1 d .
H111 H 0.4620 0.2111 0.2420 0.040 Uiso 1 1 d .
H112 H 0.4418 0.1738 0.1651 0.040 Uiso 1 1 d .
O12W O 0.30876(15) 0.28758(13) 0.30784(11) 0.0251(5) Uani 1 1 d .
H121 H 0.3632 0.2939 0.3343 0.038 Uiso 1 1 d .
H122 H 0.2965 0.3396 0.3158 0.038 Uiso 1 1 d .
O13W O 0.12979(14) 0.28307(14) 0.23670(12) 0.0289(5) Uani 1 1 d .
H131 H 0.1388 0.3198 0.2819 0.043 Uiso 1 1 d .
H132 H 0.0698 0.2734 0.2186 0.043 Uiso 1 1 d .
O14W O 0.76936(15) 0.39719(15) 0.09714(12) 0.0295(6) Uani 1 1 d .
H141 H 0.7474 0.4380 0.1288 0.044 Uiso 1 1 d .
H142 H 0.7663 0.4063 0.0566 0.044 Uiso 1 1 d .
O15W O 0.56661(14) -0.00235(13) 0.08408(12) 0.0256(5) Uani 1 1 d .
H151 H 0.5514 0.0442 0.0792 0.038 Uiso 1 1 d .
H152 H 0.5498 -0.0462 0.0421 0.038 Uiso 1 1 d .
O16W O 0.82255(14) 0.59887(13) 0.60946(11) 0.0231(5) Uani 1 1 d .
H161 H 0.8095 0.5474 0.6126 0.035 Uiso 1 1 d .
H162 H 0.8772 0.6044 0.5942 0.035 Uiso 1 1 d .
O17W O 0.92859(14) 0.50297(13) 0.40977(12) 0.0257(5) Uani 1 1 d .
H171 H 0.9425 0.4575 0.4175 0.039 Uiso 1 1 d .
H172 H 0.9456 0.5488 0.4504 0.039 Uiso 1 1 d .
O18W O 0.77027(14) 0.24091(14) 0.26281(11) 0.0291(6) Uani 1 1 d .
H181 H 0.7996 0.2498 0.3059 0.044 Uiso 1 1 d .
H182 H 0.7607 0.1849 0.2362 0.044 Uiso 1 1 d .
O19W O 0.26466(15) -0.09469(15) 0.60887(13) 0.0309(6) Uani 1 1 d .
H191 H 0.2285 -0.1457 0.6005 0.046 Uiso 1 1 d .
H192 H 0.2665 -0.0880 0.5675 0.046 Uiso 1 1 d .
O20W O -0.03791(15) 0.40572(14) 0.15616(12) 0.0279(6) Uani 1 1 d .
H201 H -0.0924 0.4167 0.1431 0.042 Uiso 1 1 d .
H202 H -0.0128 0.4451 0.1992 0.042 Uiso 1 1 d .
O21W O -0.21950(16) -0.01825(15) 0.25230(13) 0.0364(6) Uani 1 1 d .
H211 H -0.1670 -0.0382 0.2507 0.055 Uiso 1 1 d .
H212 H -0.2158 0.0224 0.2953 0.055 Uiso 1 1 d .
O22W O 0.17057(15) 0.19441(14) 0.36574(12) 0.0278(5) Uani 1 1 d .
H221 H 0.1744 0.1461 0.3306 0.042 Uiso 1 1 d .
H222 H 0.2034 0.2388 0.3588 0.042 Uiso 1 1 d .
O23W O 0.03857(15) 0.51897(15) 0.29753(12) 0.0315(6) Uani 1 1 d .
H231 H 0.0993 0.5280 0.3134 0.047 Uiso 1 1 d .
H232 H 0.0079 0.5255 0.3342 0.047 Uiso 1 1 d .
O24W O 0.44037(15) 0.00492(14) 0.19217(12) 0.0296(6) Uani 1 1 d .
H241 H 0.4285 0.0558 0.1953 0.044 Uiso 1 1 d .
H242 H 0.4799 -0.0092 0.1613 0.044 Uiso 1 1 d .
O25W O 0.67220(16) 0.47673(15) 0.20335(13) 0.0389(6) Uani 1 1 d .
H251 H 0.6515 0.5237 0.2272 0.058 Uiso 1 1 d .
H252 H 0.6261 0.4310 0.1926 0.058 Uiso 1 1 d .
O26W O 0.54863(15) 0.10823(15) 0.34351(13) 0.0330(6) Uani 1 1 d .
H261 H 0.5233 0.0690 0.3005 0.050 Uiso 1 1 d .
H262 H 0.6032 0.0971 0.3564 0.050 Uiso 1 1 d .
O27W O -0.06312(17) -0.09903(16) 0.24435(14) 0.0419(7) Uani 1 1 d .
H271 H -0.0608 -0.1454 0.2548 0.063 Uiso 1 1 d .
H272 H -0.0225 -0.0961 0.2150 0.063 Uiso 1 1 d .
O28W O 0.57881(17) 0.61105(16) 0.26105(14) 0.0406(7) Uani 1 1 d .
H281 H 0.5357 0.5992 0.2861 0.061 Uiso 1 1 d .
H282 H 0.5689 0.6564 0.2512 0.061 Uiso 1 1 d .
O1 O -0.04261(14) -0.25134(13) 0.27729(11) 0.0202(5) Uani 1 1 d .
C10 C -0.0809(2) -0.3407(2) 0.22063(18) 0.0307(9) Uani 1 1 d .
H10A H -0.0956 -0.3360 0.1720 0.046 Uiso 1 1 calc R
H10B H -0.1407 -0.3682 0.2332 0.046 Uiso 1 1 calc R
H1OC H -0.0321 -0.3782 0.2184 0.046 Uiso 1 1 calc R
C11 C -0.0194(2) -0.25156(19) 0.34845(17) 0.0188(7) Uani 1 1 d .
C12 C 0.0736(2) -0.26168(19) 0.37105(17) 0.0173(7) Uani 1 1 d .
C13 C 0.0939(2) -0.26566(18) 0.44101(17) 0.0186(7) Uani 1 1 d .
H13 H 0.1562 -0.2746 0.4568 0.022 Uiso 1 1 calc R
C14 C 0.0243(2) -0.25677(19) 0.48857(17) 0.0187(7) Uani 1 1 d .
C15 C -0.0663(2) -0.24229(19) 0.46574(17) 0.0193(7) Uani 1 1 d .
H15 H -0.1130 -0.2343 0.4988 0.023 Uiso 1 1 calc R
C16 C -0.0900(2) -0.23917(19) 0.39601(18) 0.0205(8) Uani 1 1 d .
P1 P 0.04962(6) -0.27632(5) 0.57364(5) 0.01919(19) Uani 1 1 d .
O11 O 0.01276(14) -0.20213(14) 0.63721(12) 0.0248(5) Uani 1 1 d .
H11 H -0.0483 -0.2093 0.6273 0.037 Uiso 1 1 calc R
O12 O -0.00711(14) -0.36944(13) 0.56082(11) 0.0221(5) Uani 1 1 d .
O13 O 0.15908(14) -0.26082(13) 0.59492(11) 0.0224(5) Uani 1 1 d .
C1 C 0.1512(2) -0.26696(19) 0.32209(16) 0.0174(7) Uani 1 1 d .
H1A H 0.1216 -0.3058 0.2699 0.021 Uiso 1 1 calc R
H1B H 0.2019 -0.2952 0.3383 0.021 Uiso 1 1 calc R
O2 O 0.29064(14) -0.13963(13) 0.44659(11) 0.0191(5) Uani 1 1 d .
C20 C 0.3740(2) -0.1815(2) 0.44471(17) 0.0249(8) Uani 1 1 d .
H20A H 0.3837 -0.1969 0.4890 0.037 Uiso 1 1 calc R
H20B H 0.4325 -0.1396 0.4443 0.037 Uiso 1 1 calc R
H20C H 0.3627 -0.2365 0.3996 0.037 Uiso 1 1 calc R
C21 C 0.2690(2) -0.1149(2) 0.38611(17) 0.0178(7) Uani 1 1 d .
C22 C 0.3126(2) -0.0295(2) 0.38999(17) 0.0180(7) Uani 1 1 d .
C23 C 0.2847(2) -0.00364(19) 0.33115(16) 0.0173(7) Uani 1 1 d .
H23 H 0.3144 0.0541 0.3327 0.021 Uiso 1 1 calc R
C24 C 0.2149(2) -0.0601(2) 0.27056(17) 0.0169(7) Uani 1 1 d .
C25 C 0.1724(2) -0.1456(2) 0.26840(17) 0.0183(7) Uani 1 1 d .
H25 H 0.1242 -0.1846 0.2271 0.022 Uiso 1 1 calc R
C26 C 0.1990(2) -0.17446(19) 0.32511(17) 0.0166(7) Uani 1 1 d .
P2 P 0.18433(6) -0.02656(5) 0.19416(5) 0.01854(19) Uani 1 1 d .
O21 O 0.25286(14) -0.06485(14) 0.13502(11) 0.0224(5) Uani 1 1 d .
H21 H 0.3117 -0.0428 0.1547 0.034 Uiso 1 1 calc R
O22 O 0.08152(14) -0.07336(15) 0.15563(12) 0.0282(6) Uani 1 1 d .
O23 O 0.20480(16) 0.07439(14) 0.22272(12) 0.0290(6) Uani 1 1 d .
C2 C 0.3864(2) 0.03635(19) 0.45645(17) 0.0199(7) Uani 1 1 d .
H2A H 0.4501 0.0481 0.4400 0.024 Uiso 1 1 calc R
H2B H 0.3955 0.0088 0.4940 0.024 Uiso 1 1 calc R
O3 O 0.24121(14) 0.05392(14) 0.54870(12) 0.0235(5) Uani 1 1 d .
C30 C 0.1414(2) 0.0161(2) 0.51029(19) 0.0314(9) Uani 1 1 d .
H30A H 0.1161 -0.0382 0.5197 0.047 Uiso 1 1 calc R
H30B H 0.1399 0.0003 0.4565 0.047 Uiso 1 1 calc R
H3OC H 0.1007 0.0606 0.5287 0.047 Uiso 1 1 calc R
C31 C 0.2831(2) 0.1314(2) 0.53828(17) 0.0193(7) Uani 1 1 d .
C32 C 0.2584(2) 0.2137(2) 0.57669(17) 0.0185(7) Uani 1 1 d .
C33 C 0.3004(2) 0.2889(2) 0.56298(16) 0.0190(7) Uani 1 1 d .
H33 H 0.2839 0.3454 0.5883 0.023 Uiso 1 1 calc R
C34 C 0.3660(2) 0.2827(2) 0.51293(17) 0.0182(7) Uani 1 1 d .
C35 C 0.3945(2) 0.20141(19) 0.47923(17) 0.0171(7) Uani 1 1 d .
H35 H 0.4416 0.1978 0.4467 0.020 Uiso 1 1 calc R
C36 C 0.3548(2) 0.12504(19) 0.49247(16) 0.0163(7) Uani 1 1 d .
P3 P 0.41568(6) 0.38024(5) 0.49426(5) 0.01751(18) Uani 1 1 d .
O31 O 0.32986(14) 0.43211(13) 0.48925(11) 0.0224(5) Uani 1 1 d .
H31 H 0.2918 0.4037 0.4485 0.034 Uiso 1 1 calc R
O32 O 0.48266(14) 0.45049(13) 0.56293(11) 0.0214(5) Uani 1 1 d .
O33 O 0.45970(14) 0.34960(13) 0.42419(11) 0.0222(5) Uani 1 1 d .
C3 C 0.1881(2) 0.2242(2) 0.63195(17) 0.0206(8) Uani 1 1 d .
H3A H 0.2184 0.2759 0.6787 0.025 Uiso 1 1 calc R
H3B H 0.1769 0.1693 0.6440 0.025 Uiso 1 1 calc R
O4 O 0.54764(14) 0.75638(14) 0.22551(12) 0.0223(5) Uani 1 1 d .
C40 C 0.5865(2) 0.8461(2) 0.28230(18) 0.0315(9) Uani 1 1 d .
H40A H 0.6024 0.8414 0.3308 0.047 Uiso 1 1 calc R
H40B H 0.5375 0.8835 0.2852 0.047 Uiso 1 1 calc R
H4OC H 0.6458 0.8737 0.2691 0.047 Uiso 1 1 calc R
C41 C 0.5245(2) 0.75597(19) 0.15399(17) 0.0185(7) Uani 1 1 d .
C42 C 0.4322(2) 0.76822(19) 0.13229(17) 0.0175(7) Uani 1 1 d .
C43 C 0.4109(2) 0.76921(18) 0.06154(17) 0.0178(7) Uani 1 1 d .
H43 H 0.3493 0.7800 0.0463 0.021 Uiso 1 1 calc R
C44 C 0.4782(2) 0.75461(19) 0.01239(17) 0.0181(7) Uani 1 1 d .
C45 C 0.5680(2) 0.73802(19) 0.03451(18) 0.0199(7) Uani 1 1 d .
H45 H 0.6129 0.7259 0.0002 0.024 Uiso 1 1 calc R
C46 C 0.5932(2) 0.73886(19) 0.10570(17) 0.0187(7) Uani 1 1 d .
P4 P 0.45304(6) 0.76317(5) -0.07703(5) 0.02025(19) Uani 1 1 d .
O41 O 0.33885(14) 0.75822(13) -0.09152(12) 0.0235(5) Uani 1 1 d .
H41 H 0.3086 0.7087 -0.0923 0.035 Uiso 1 1 calc R
O42 O 0.50237(14) 0.85664(14) -0.07005(12) 0.0248(5) Uani 1 1 d .
O43 O 0.48161(14) 0.68621(14) -0.13631(12) 0.0263(5) Uani 1 1 d .
C4 C 0.3545(2) 0.77549(19) 0.18200(17) 0.0189(7) Uani 1 1 d .
H4A H 0.3046 0.8046 0.1659 0.023 Uiso 1 1 calc R
H4B H 0.3847 0.8141 0.2341 0.023 Uiso 1 1 calc R
O5 O 0.21280(14) 0.64879(13) 0.05802(11) 0.0199(5) Uani 1 1 d .
C50 C 0.1266(2) 0.6876(2) 0.05934(18) 0.0257(8) Uani 1 1 d .
H50A H 0.1159 0.7029 0.0151 0.039 Uiso 1 1 calc R
H50B H 0.1359 0.7423 0.1045 0.039 Uiso 1 1 calc R
H5OC H 0.0696 0.6438 0.0592 0.039 Uiso 1 1 calc R
C51 C 0.2350(2) 0.6241(2) 0.11853(17) 0.0172(7) Uani 1 1 d .
C52 C 0.1912(2) 0.5387(2) 0.11565(17) 0.0183(7) Uani 1 1 d .
C53 C 0.2175(2) 0.5146(2) 0.17540(17) 0.0191(7) Uani 1 1 d .
H53 H 0.1873 0.4574 0.1746 0.023 Uiso 1 1 calc R
C54 C 0.2864(2) 0.5718(2) 0.23595(17) 0.0176(7) Uani 1 1 d .
C55 C 0.3311(2) 0.65590(19) 0.23691(17) 0.0165(7) Uani 1 1 d .
H55 H 0.3798 0.6948 0.2779 0.020 Uiso 1 1 calc R
C56 C 0.3055(2) 0.6837(2) 0.17900(17) 0.0175(7) Uani 1 1 d .
P5 P 0.31578(6) 0.53865(5) 0.31382(5) 0.01744(19) Uani 1 1 d .
O51 O 0.41803(14) 0.60349(13) 0.35296(12) 0.0228(5) Uani 1 1 d .
H51 H 0.4446 0.5858 0.3842 0.034 Uiso 1 1 calc R
O52 O 0.24064(14) 0.55653(13) 0.36518(11) 0.0213(5) Uani 1 1 d .
O53 O 0.32753(14) 0.44183(13) 0.28324(11) 0.0219(5) Uani 1 1 d .
C5 C 0.1182(2) 0.47251(18) 0.04813(16) 0.0184(7) Uani 1 1 d .
H5A H 0.0538 0.4613 0.0638 0.022 Uiso 1 1 calc R
H5B H 0.1106 0.5001 0.0104 0.022 Uiso 1 1 calc R
O6 O 0.26229(14) 0.45141(13) -0.04584(12) 0.0232(5) Uani 1 1 d .
C60 C 0.3623(2) 0.4877(2) -0.00696(19) 0.0306(9) Uani 1 1 d .
H60A H 0.3890 0.5419 -0.0160 0.046 Uiso 1 1 calc R
H60B H 0.4021 0.4424 -0.0254 0.046 Uiso 1 1 calc R
H6OC H 0.3632 0.5032 0.0468 0.046 Uiso 1 1 calc R
C61 C 0.2185(2) 0.3745(2) -0.03570(17) 0.0193(7) Uani 1 1 d .
C62 C 0.2401(2) 0.2913(2) -0.07513(17) 0.0191(7) Uani 1 1 d .
C63 C 0.1951(2) 0.2162(2) -0.06133(17) 0.0197(7) Uani 1 1 d .
H63 H 0.2089 0.1587 -0.0876 0.024 Uiso 1 1 calc R
C64 C 0.1313(2) 0.22403(19) -0.01026(17) 0.0181(7) Uani 1 1 d .
C65 C 0.1069(2) 0.30740(19) 0.02527(16) 0.0181(7) Uani 1 1 d .
H65 H 0.0610 0.3125 0.0588 0.022 Uiso 1 1 calc R
C66 C 0.1488(2) 0.3831(2) 0.01243(17) 0.0194(7) Uani 1 1 d .
P6 P 0.07887(6) 0.12678(5) 0.00820(5) 0.01725(18) Uani 1 1 d .
O61 O -0.03587(13) 0.10908(12) -0.01685(11) 0.0203(5) Uani 1 1 d .
H61 H -0.0481 0.0975 -0.0629 0.030 Uiso 1 1 calc R
O62 O 0.12124(14) 0.04894(13) -0.03679(11) 0.0218(5) Uani 1 1 d .
O63 O 0.08726(14) 0.14650(13) 0.09112(11) 0.0212(5) Uani 1 1 d .
C6 C 0.3089(2) 0.2783(2) -0.13182(17) 0.0212(8) Uani 1 1 d .
H6A H 0.3210 0.3328 -0.1443 0.025 Uiso 1 1 calc R
H6B H 0.2767 0.2267 -0.1781 0.025 Uiso 1 1 calc R

loop_
_atom_site_aniso_label
_atom_site_aniso_U_11
_atom_site_aniso_U_22
_atom_site_aniso_U_33
_atom_site_aniso_U_23
_atom_site_aniso_U_13
_atom_site_aniso_U_12
Ca1 0.0157(3) 0.0222(3) 0.0182(4) 0.0052(3) 0.0014(3) 0.0039(3)
O01W 0.0233(12) 0.0242(12) 0.0269(13) 0.0052(10) 0.0040(11) 0.0082(10)
O02W 0.0291(13) 0.0321(13) 0.0188(13) 0.0055(10) 0.0018(11) 0.0126(10)
O03W 0.0182(12) 0.0521(16) 0.0261(13) 0.0167(12) 0.0034(11) 0.0035(11)
O04W 0.0211(13) 0.0324(13) 0.0195(13) 0.0050(10) 0.0020(11) 0.0089(10)
Ca2 0.0167(3) 0.0193(3) 0.0179(4) 0.0045(3) 0.0014(3) 0.0034(3)
O05W 0.0260(13) 0.0220(12) 0.0261(13) 0.0057(10) 0.0078(11) 0.0066(10)
O06W 0.0261(13) 0.0326(13) 0.0255(13) 0.0118(11) 0.0060(11) 0.0127(10)
O07W 0.0198(12) 0.0328(13) 0.0237(13) 0.0098(10) 0.0004(10) 0.0060(10)
O08W 0.0267(13) 0.0438(14) 0.0221(13) 0.0111(11) 0.0060(11) 0.0187(11)
Ca3 0.0202(3) 0.0195(3) 0.0190(3) 0.0062(3) 0.0014(3) 0.0033(3)
O09W 0.0216(12) 0.0238(12) 0.0250(13) 0.0066(10) 0.0038(10) 0.0062(9)
O10W 0.0170(12) 0.0343(13) 0.0263(13) 0.0041(11) 0.0024(10) 0.0034(10)
O11W 0.0252(12) 0.0291(13) 0.0240(12) 0.0089(10) 0.0024(10) 0.0024(10)
O12W 0.0264(13) 0.0218(12) 0.0235(12) 0.0067(10) -0.0013(11) 0.0025(10)
O13W 0.0206(12) 0.0351(13) 0.0217(12) 0.0009(10) -0.0044(10) 0.0075(10)
O14W 0.0254(13) 0.0358(14) 0.0285(14) 0.0130(11) 0.0051(11) 0.0076(11)
O15W 0.0249(13) 0.0265(12) 0.0253(13) 0.0091(10) 0.0025(11) 0.0074(10)
O16W 0.0195(12) 0.0234(12) 0.0266(13) 0.0096(10) 0.0065(10) 0.0031(9)
O17W 0.0240(13) 0.0229(12) 0.0284(14) 0.0081(10) 0.0021(11) 0.0049(10)
O18W 0.0311(14) 0.0319(13) 0.0209(13) 0.0064(10) 0.0000(11) 0.0076(11)
O19W 0.0280(14) 0.0365(14) 0.0322(14) 0.0197(12) 0.0042(12) 0.0026(11)
O20W 0.0245(13) 0.0288(13) 0.0273(14) 0.0073(11) 0.0026(11) 0.0054(10)
O21W 0.0354(15) 0.0436(15) 0.0377(15) 0.0198(12) 0.0120(12) 0.0154(12)
O22W 0.0270(13) 0.0286(13) 0.0268(13) 0.0081(11) 0.0071(11) 0.0070(10)
O23W 0.0212(12) 0.0402(14) 0.0278(13) 0.0079(11) 0.0032(11) 0.0037(10)
O24W 0.0278(13) 0.0285(13) 0.0322(14) 0.0087(11) 0.0114(11) 0.0074(10)
O25W 0.0400(15) 0.0380(14) 0.0423(16) 0.0162(12) 0.0146(13) 0.0114(12)
O26W 0.0280(14) 0.0371(14) 0.0323(15) 0.0119(12) 0.0013(12) 0.0068(11)
O27W 0.0424(16) 0.0500(16) 0.0570(18) 0.0368(15) 0.0256(14) 0.0266(13)
O28W 0.0429(16) 0.0413(15) 0.0522(18) 0.0278(14) 0.0194(14) 0.0182(12)
O1 0.0204(12) 0.0256(12) 0.0163(12) 0.0092(10) 0.0020(10) 0.0071(10)
C10 0.028(2) 0.038(2) 0.023(2) 0.0080(17) 0.0015(17) 0.0054(17)
C11 0.0179(18) 0.0165(16) 0.0201(19) 0.0065(14) -0.0002(16) 0.0009(13)
C12 0.0200(18) 0.0126(15) 0.0175(18) 0.0050(13) 0.0022(15) 0.0005(13)
C13 0.0135(17) 0.0153(16) 0.0246(19) 0.0062(14) 0.0010(15) 0.0012(13)
C14 0.0207(18) 0.0170(16) 0.0167(18) 0.0065(14) 0.0003(15) 0.0001(14)
C15 0.0193(18) 0.0230(17) 0.0173(18) 0.0090(14) 0.0049(15) 0.0042(14)
C16 0.0150(17) 0.0182(17) 0.026(2) 0.0064(15) 0.0047(16) 0.0020(13)
P1 0.0167(4) 0.0246(5) 0.0168(5) 0.0080(4) 0.0028(4) 0.0053(4)
O11 0.0199(12) 0.0319(13) 0.0217(13) 0.0076(10) 0.0032(11) 0.0091(10)
O12 0.0190(12) 0.0262(12) 0.0222(13) 0.0110(10) 0.0039(10) 0.0032(10)
O13 0.0194(12) 0.0304(13) 0.0167(12) 0.0081(10) 0.0008(10) 0.0064(10)
C1 0.0169(17) 0.0196(17) 0.0147(17) 0.0047(14) 0.0025(14) 0.0053(13)
O2 0.0177(12) 0.0205(12) 0.0218(13) 0.0106(10) 0.0035(10) 0.0048(9)
C20 0.0228(19) 0.033(2) 0.0196(19) 0.0091(16) 0.0004(16) 0.0100(15)
C21 0.0162(17) 0.0229(17) 0.0186(18) 0.0090(15) 0.0082(15) 0.0105(14)
C22 0.0127(17) 0.0200(17) 0.0202(18) 0.0047(14) 0.0051(15) 0.0053(13)
C23 0.0147(17) 0.0168(16) 0.0210(18) 0.0061(14) 0.0072(15) 0.0047(13)
C24 0.0124(16) 0.0232(17) 0.0168(17) 0.0078(14) 0.0045(14) 0.0065(13)
C25 0.0148(17) 0.0210(17) 0.0154(17) 0.0021(14) 0.0033(15) 0.0041(13)
C26 0.0108(16) 0.0194(16) 0.0197(18) 0.0057(14) 0.0066(15) 0.0055(13)
P2 0.0157(4) 0.0222(4) 0.0192(5) 0.0095(4) 0.0029(4) 0.0041(3)
O21 0.0177(12) 0.0292(13) 0.0195(13) 0.0079(10) 0.0020(10) 0.0060(10)
O22 0.0170(12) 0.0474(15) 0.0243(13) 0.0211(11) -0.0003(10) 0.0017(10)
O23 0.0420(15) 0.0251(12) 0.0256(13) 0.0128(10) 0.0096(11) 0.0129(11)
C2 0.0132(17) 0.0233(18) 0.0234(19) 0.0100(15) -0.0006(15) 0.0032(13)
O3 0.0164(12) 0.0266(13) 0.0314(14) 0.0160(11) 0.0044(11) 0.0031(10)
C30 0.0186(19) 0.029(2) 0.046(2) 0.0149(18) 0.0025(18) 0.0019(15)
C31 0.0148(17) 0.0235(18) 0.0188(18) 0.0105(15) -0.0040(15) -0.0001(14)
C32 0.0120(17) 0.0267(18) 0.0136(17) 0.0047(14) -0.0031(14) 0.0053(14)
C33 0.0177(18) 0.0218(17) 0.0160(18) 0.0059(14) -0.0021(15) 0.0057(14)
C34 0.0146(17) 0.0217(17) 0.0159(18) 0.0055(14) -0.0014(15) 0.0032(13)
C35 0.0096(16) 0.0227(17) 0.0156(17) 0.0058(14) -0.0031(14) 0.0004(13)
C36 0.0125(16) 0.0221(17) 0.0126(17) 0.0054(14) -0.0031(14) 0.0046(13)
P3 0.0140(4) 0.0193(4) 0.0184(5) 0.0062(4) 0.0018(4) 0.0038(3)
O31 0.0219(12) 0.0218(11) 0.0209(12) 0.0058(9) 0.0007(10) 0.0042(9)
O32 0.0177(11) 0.0212(11) 0.0233(12) 0.0082(10) -0.0009(10) 0.0014(9)
O33 0.0194(12) 0.0226(12) 0.0254(12) 0.0098(10) 0.0065(10) 0.0033(9)
C3 0.0170(18) 0.0267(18) 0.0197(19) 0.0105(15) 0.0018(15) 0.0054(14)
O4 0.0193(12) 0.0275(12) 0.0203(13) 0.0090(10) 0.0033(11) 0.0048(10)
C40 0.027(2) 0.038(2) 0.022(2) 0.0057(17) -0.0009(17) 0.0047(17)
C41 0.0212(19) 0.0157(16) 0.0172(18) 0.0071(14) 0.0008(16) -0.0012(13)
C42 0.0165(18) 0.0114(15) 0.0218(19) 0.0031(13) 0.0034(15) 0.0022(13)
C43 0.0126(17) 0.0160(16) 0.0216(19) 0.0043(14) 0.0009(15) 0.0016(13)
C44 0.0178(18) 0.0184(16) 0.0156(18) 0.0051(14) 0.0000(15) 0.0017(13)
C45 0.0152(18) 0.0208(17) 0.0225(19) 0.0057(14) 0.0060(15) 0.0047(13)
C46 0.0159(17) 0.0166(16) 0.0208(19) 0.0049(14) 0.0007(15) 0.0017(13)
P4 0.0176(4) 0.0262(5) 0.0178(5) 0.0086(4) 0.0026(4) 0.0064(4)
O41 0.0217(13) 0.0247(12) 0.0225(13) 0.0076(11) -0.0001(11) 0.0060(10)
O42 0.0218(12) 0.0333(13) 0.0232(13) 0.0149(11) 0.0037(11) 0.0065(10)
O43 0.0240(13) 0.0347(13) 0.0190(12) 0.0068(11) 0.0029(11) 0.0111(10)
C4 0.0179(18) 0.0182(16) 0.0206(18) 0.0068(14) 0.0026(15) 0.0053(13)
O5 0.0186(12) 0.0223(12) 0.0186(12) 0.0071(10) 0.0030(10) 0.0052(9)
C50 0.025(2) 0.0300(19) 0.024(2) 0.0112(16) 0.0019(17) 0.0100(15)
C51 0.0154(17) 0.0222(17) 0.0171(18) 0.0079(14) 0.0061(15) 0.0089(13)
C52 0.0170(18) 0.0205(17) 0.0181(18) 0.0060(14) 0.0038(15) 0.0081(14)
C53 0.0180(18) 0.0179(16) 0.0232(19) 0.0084(14) 0.0056(16) 0.0060(13)
C54 0.0124(16) 0.0233(17) 0.0173(18) 0.0061(14) 0.0036(14) 0.0075(13)
C55 0.0143(17) 0.0194(17) 0.0137(17) 0.0030(13) 0.0031(14) 0.0045(13)
C56 0.0122(17) 0.0221(17) 0.0183(18) 0.0054(14) 0.0063(15) 0.0070(14)
P5 0.0155(4) 0.0184(4) 0.0177(5) 0.0066(4) 0.0009(4) 0.0029(3)
O51 0.0207(12) 0.0235(12) 0.0246(13) 0.0119(10) -0.0029(10) 0.0030(9)
O52 0.0216(12) 0.0241(12) 0.0196(12) 0.0093(10) 0.0040(10) 0.0059(10)
O53 0.0238(12) 0.0212(12) 0.0198(12) 0.0074(10) 0.0019(10) 0.0039(9)
C5 0.0155(17) 0.0195(17) 0.0193(18) 0.0076(14) -0.0004(15) 0.0025(13)
O6 0.0167(12) 0.0236(12) 0.0322(14) 0.0151(11) 0.0035(11) 0.0018(9)
C60 0.0183(19) 0.0265(19) 0.044(2) 0.0121(17) 0.0031(18) 0.0001(15)
C61 0.0167(18) 0.0223(17) 0.0186(18) 0.0103(14) -0.0025(15) 0.0001(14)
C62 0.0134(17) 0.0236(18) 0.0190(18) 0.0070(15) -0.0008(15) 0.0044(14)
C63 0.0144(17) 0.0232(18) 0.0186(18) 0.0058(15) -0.0008(15) 0.0029(14)
C64 0.0135(17) 0.0199(17) 0.0178(18) 0.0052(14) -0.0009(15) 0.0013(13)
C65 0.0137(17) 0.0248(18) 0.0132(17) 0.0055(14) -0.0011(14) 0.0027(14)
C66 0.0143(17) 0.0248(18) 0.0177(18) 0.0083(15) -0.0017(15) 0.0022(14)
P6 0.0157(4) 0.0180(4) 0.0162(4) 0.0056(3) 0.0009(4) 0.0016(3)
O61 0.0163(11) 0.0255(12) 0.0166(11) 0.0072(9) -0.0005(9) 0.0011(9)
O62 0.0209(12) 0.0191(11) 0.0247(12) 0.0076(10) 0.0045(10) 0.0033(9)
O63 0.0193(12) 0.0198(11) 0.0228(12) 0.0074(9) 0.0035(10) 0.0005(9)
C6 0.0170(18) 0.0268(18) 0.0209(19) 0.0103(15) 0.0033(15) 0.0045(14)

loop_
_atom_type_symbol
_atom_type_description
_atom_type_scat_dispersion_real
_atom_type_scat_dispersion_imag
_atom_type_scat_source
C C 0.0181 0.0091 'International Tables Vol C Tables 4.2.6.8 and 6.1.1.4'
H H 0.0000 0.0000 'International Tables Vol C Tables 4.2.6.8 and 6.1.1.4'
O O 0.0492 0.0322 'International Tables Vol C Tables 4.2.6.8 and 6.1.1.4'
P P 0.2955 0.4335 'International Tables Vol C Tables 4.2.6.8 and 6.1.1.4'
Ca Ca 0.3641 1.2855 'International Tables Vol C Tables 4.2.6.8 and 6.1.1.4'

loop_
_geom_angle_atom_site_label_1
_geom_angle_atom_site_label_2
_geom_angle_atom_site_label_3
_geom_angle
_geom_angle_site_symmetry_1
_geom_angle_site_symmetry_3
O33 Ca1 O03W 166.28(8) . .
O33 Ca1 O04W 88.30(7) . .
O03W Ca1 O04W 80.82(8) . .
O33 Ca1 O02W 96.71(8) . .
O03W Ca1 O02W 89.70(8) . .
O04W Ca1 O02W 154.37(8) . .
O33 Ca1 O01W 80.54(7) . .
O03W Ca1 O01W 88.67(8) . .
O04W Ca1 O01W 75.90(7) . .
O02W Ca1 O01W 80.15(7) . .
O33 Ca1 O32 81.17(7) . 2_666
O03W Ca1 O32 103.78(8) . 2_666
O04W Ca1 O32 74.86(7) . 2_666
O02W Ca1 O32 130.72(7) . 2_666
O01W Ca1 O32 145.76(7) . 2_666
O33 Ca1 O31 109.06(7) . 2_666
O03W Ca1 O31 84.04(7) . 2_666
O04W Ca1 O31 123.30(7) . 2_666
O02W Ca1 O31 78.76(7) . 2_666
O01W Ca1 O31 157.70(7) . 2_666
O32 Ca1 O31 56.51(6) 2_666 2_666
O33 Ca1 P3 94.67(5) . 2_666
O03W Ca1 P3 95.25(6) . 2_666
O04W Ca1 P3 98.86(6) . 2_666
O02W Ca1 P3 105.72(5) . 2_666
O01W Ca1 P3 172.92(6) . 2_666
O32 Ca1 P3 27.31(5) 2_666 2_666
O31 Ca1 P3 29.21(5) 2_666 2_666
O33 Ca1 P3 20.51(5) . .
O03W Ca1 P3 172.15(6) . .
O04W Ca1 P3 101.08(5) . .
O02W Ca1 P3 91.56(6) . .
O01W Ca1 P3 99.18(5) . .
O32 Ca1 P3 69.67(5) 2_666 .
O31 Ca1 P3 88.60(5) 2_666 .
P3 Ca1 P3 76.95(3) 2_666 .
Ca1 O01W H011 118.1 . .
Ca1 O01W H012 118.1 . .
H011 O01W H012 108.4 . .
Ca1 O02W H021 129.3 . .
Ca1 O02W H022 120.7 . .
H021 O02W H022 108.4 . .
Ca1 O03W H031 124.5 . .
Ca1 O03W H032 126.6 . .
H031 O03W H032 108.4 . .
Ca1 O04W H041 117.7 . .
Ca1 O04W H042 129.2 . .
H041 O04W H042 108.5 . .
O62 Ca2 O06W 90.38(8) 2 .
O62 Ca2 O05W 170.19(8) 2 .
O06W Ca2 O05W 83.83(8) . .
O62 Ca2 O08W 91.76(8) 2 .
O06W Ca2 O08W 151.41(8) . .
O05W Ca2 O08W 89.60(8) . .
O62 Ca2 O07W 84.64(7) 2 .
O06W Ca2 O07W 76.72(7) . .
O05W Ca2 O07W 86.33(7) . .
O08W Ca2 O07W 75.11(7) . .
O62 Ca2 O61 84.42(7) 2 .
O06W Ca2 O61 135.04(7) . .
O05W Ca2 O61 105.27(7) . .
O08W Ca2 O61 73.52(7) . .
O07W Ca2 O61 146.34(7) . .
O62 Ca2 O63 100.80(7) 2 .
O06W Ca2 O63 80.41(7) . .
O05W Ca2 O63 86.08(7) . .
O08W Ca2 O63 126.97(7) . .
O07W Ca2 O63 156.54(7) . .
O61 Ca2 O63 57.10(6) . .
O62 Ca2 P6 89.85(5) 2 .
O06W Ca2 P6 106.25(6) . .
O05W Ca2 P6 99.36(5) . .
O08W Ca2 P6 102.26(6) . .
O07W Ca2 P6 173.78(6) . .
O61 Ca2 P6 29.47(4) . .
O63 Ca2 P6 28.01(5) . .
Ca2 O05W H051 125.3 . .
Ca2 O05W H052 113.0 . .
H051 O05W H052 108.4 . .
Ca2 O06W H061 122.0 . .
Ca2 O06W H062 129.4 . .
H061 O06W H062 108.4 . .
Ca2 O07W H071 115.3 . .
Ca2 O07W H072 116.9 . .
H071 O07W H072 108.4 . .
Ca2 O08W H081 125.3 . .
Ca2 O08W H082 121.6 . .
H081 O08W H082 108.4 . .
O23 Ca3 O09W 165.31(8) . .
O23 Ca3 O10W 95.31(8) . .
O09W Ca3 O10W 82.03(7) . .
O23 Ca3 O13W 100.67(8) . .
O09W Ca3 O13W 88.55(7) . .
O10W Ca3 O13W 148.80(8) . .
O23 Ca3 O12W 86.68(7) . .
O09W Ca3 O12W 86.02(7) . .
O10W Ca3 O12W 139.15(8) . .
O13W Ca3 O12W 68.94(7) . .
O23 Ca3 O63 96.24(7) . .
O09W Ca3 O63 97.48(7) . .
O10W Ca3 O63 79.76(7) . .
O13W Ca3 O63 72.04(7) . .
O12W Ca3 O63 140.71(8) . .
O23 Ca3 O11W 84.11(7) . .
O09W Ca3 O11W 81.47(7) . .
O10W Ca3 O11W 68.60(7) . .
O13W Ca3 O11W 139.30(7) . .
O12W Ca3 O11W 71.06(7) . .
O63 Ca3 O11W 148.22(7) . .
O23 Ca3 P6 107.09(6) . .
O09W Ca3 P6 84.58(5) . .
O10W Ca3 P6 62.47(5) . .
O13W Ca3 P6 87.15(5) . .
O12W Ca3 P6 154.50(6) . .
O63 Ca3 P6 20.21(5) . .
O11W Ca3 P6 130.45(5) . .
Ca3 O09W H091 116.6 . .
Ca3 O09W H092 112.9 . .
H091 O09W H092 108.4 . .
Ca3 O10W H101 130.8 . .
Ca3 O10W H102 114.6 . .
H101 O10W H102 108.4 . .
Ca3 O11W H111 125.9 . .
Ca3 O11W H112 104.6 . .
H111 O11W H112 108.4 . .
Ca3 O12W H121 131.9 . .
Ca3 O12W H122 108.2 . .
H121 O12W H122 108.4 . .
Ca3 O13W H131 126.3 . .
Ca3 O13W H132 123.3 . .
H131 O13W H132 108.4 . .
H141 O14W H142 108.4 . .
H151 O15W H152 108.4 . .
H161 O16W H162 108.4 . .
H171 O17W H172 108.4 . .
H181 O18W H182 108.4 . .
H191 O19W H192 108.4 . .
H201 O20W H202 108.4 . .
H211 O21W H212 108.5 . .
H221 O22W H222 108.4 . .
H231 O23W H232 108.5 . .
H241 O24W H242 108.4 . .
H251 O25W H252 108.4 . .
H261 O26W H262 108.4 . .
H271 O27W H272 108.4 . .
H281 O28W H282 108.4 . .
C11 O1 C10 113.4(2) . .
O1 C10 H10A 109.5 . .
O1 C10 H10B 109.5 . .
H10A C10 H10B 109.5 . .
O1 C10 H1OC 109.5 . .
H10A C10 H1OC 109.5 . .
H10B C10 H1OC 109.5 . .
O1 C11 C12 119.2(3) . .
O1 C11 C16 118.8(3) . .
C12 C11 C16 122.1(3) . .
C13 C12 C11 118.2(3) . .
C13 C12 C1 120.3(3) . .
C11 C12 C1 121.5(3) . .
C12 C13 C14 121.1(3) . .
C12 C13 H13 119.4 . .
C14 C13 H13 119.4 . .
C15 C14 C13 119.2(3) . .
C15 C14 P1 121.7(2) . .
C13 C14 P1 118.8(2) . .
C16 C15 C14 121.6(3) . .
C16 C15 H15 119.2 . .
C14 C15 H15 119.2 . .
C15 C16 C11 117.7(3) . .
C15 C16 C3 123.7(3) . 2_556
C11 C16 C3 118.6(3) . 2_556
O13 P1 O12 115.77(12) . .
O13 P1 O11 107.07(12) . .
O12 P1 O11 110.43(12) . .
O13 P1 C14 108.49(13) . .
O12 P1 C14 107.49(13) . .
O11 P1 C14 107.29(14) . .
P1 O11 H11 109.5 . .
C12 C1 C26 112.0(2) . .
C12 C1 H1A 109.2 . .
C26 C1 H1A 109.2 . .
C12 C1 H1B 109.2 . .
C26 C1 H1B 109.2 . .
H1A C1 H1B 107.9 . .
C21 O2 C20 114.9(2) . .
O2 C20 H20A 109.5 . .
O2 C20 H20B 109.5 . .
H20A C20 H20B 109.5 . .
O2 C20 H20C 109.5 . .
H20A C20 H20C 109.5 . .
H20B C20 H20C 109.5 . .
O2 C21 C22 119.2(3) . .
O2 C21 C26 118.9(3) . .
C22 C21 C26 121.8(3) . .
C21 C22 C23 118.3(3) . .
C21 C22 C2 122.4(3) . .
C23 C22 C2 119.3(3) . .
C24 C23 C22 121.5(3) . .
C24 C23 H23 119.3 . .
C22 C23 H23 119.3 . .
C23 C24 C25 118.8(3) . .
C23 C24 P2 120.3(2) . .
C25 C24 P2 120.8(2) . .
C26 C25 C24 121.5(3) . .
C26 C25 H25 119.2 . .
C24 C25 H25 119.2 . .
C25 C26 C21 118.0(3) . .
C25 C26 C1 120.7(3) . .
C21 C26 C1 121.2(3) . .
O23 P2 O22 115.75(13) . .
O23 P2 O21 110.35(12) . .
O22 P2 O21 105.74(12) . .
O23 P2 C24 108.49(14) . .
O22 P2 C24 109.63(13) . .
O21 P2 C24 106.48(13) . .
P2 O21 H21 109.5 . .
P2 O23 Ca3 139.75(13) . .
C22 C2 C36 112.4(2) . .
C22 C2 H2A 109.1 . .
C36 C2 H2A 109.1 . .
C22 C2 H2B 109.1 . .
C36 C2 H2B 109.1 . .
H2A C2 H2B 107.8 . .
C31 O3 C30 113.4(2) . .
O3 C30 H30A 109.5 . .
O3 C30 H30B 109.5 . .
H30A C30 H30B 109.5 . .
O3 C30 H3OC 109.5 . .
H30A C30 H3OC 109.5 . .
H30B C30 H3OC 109.5 . .
O3 C31 C32 120.5(3) . .
O3 C31 C36 117.9(3) . .
C32 C31 C36 121.5(3) . .
C33 C32 C31 118.3(3) . .
C33 C32 C3 119.0(3) . .
C31 C32 C3 122.7(3) . .
C34 C33 C32 121.1(3) . .
C34 C33 H33 119.5 . .
C32 C33 H33 119.5 . .
C35 C34 C33 119.4(3) . .
C35 C34 P3 120.7(2) . .
C33 C34 P3 119.9(2) . .
C34 C35 C36 120.9(3) . .
C34 C35 H35 119.6 . .
C36 C35 H35 119.6 . .
C35 C36 C31 118.4(3) . .
C35 C36 C2 121.1(3) . .
C31 C36 C2 120.5(3) . .
O33 P3 O32 116.22(12) . .
O33 P3 O31 113.84(12) . .
O32 P3 O31 99.90(11) . .
O33 P3 C34 108.33(13) . .
O32 P3 C34 110.43(13) . .
O31 P3 C34 107.68(12) . .
O33 P3 Ca1 129.87(9) . 2_666
O32 P3 Ca1 48.86(8) . 2_666
O31 P3 Ca1 51.06(8) . 2_666
C34 P3 Ca1 121.77(11) . 2_666
O33 P3 Ca1 32.65(8) . .
O32 P3 Ca1 84.69(8) . .
O31 P3 Ca1 114.65(8) . .
C34 P3 Ca1 131.65(11) . .
Ca1 P3 Ca1 103.05(3) 2_666 .
P3 O31 Ca1 99.72(10) . 2_666
P3 O31 H31 109.5 . .
Ca1 O31 H31 148.7 2_666 .
P3 O32 Ca1 103.83(10) . 2_666
P3 O33 Ca1 126.84(12) . .
C32 C3 C16 113.7(3) . 2_556
C32 C3 H3A 108.8 . .
C16 C3 H3A 108.8 2_556 .
C32 C3 H3B 108.8 . .
C16 C3 H3B 108.8 2_556 .
H3A C3 H3B 107.7 . .
C41 O4 C40 113.7(2) . .
O4 C40 H40A 109.5 . .
O4 C40 H40B 109.5 . .
H40A C40 H40B 109.5 . .
O4 C40 H4OC 109.5 . .
H40A C40 H4OC 109.5 . .
H40B C40 H4OC 109.5 . .
C42 C41 O4 118.7(3) . .
C42 C41 C46 122.6(3) . .
O4 C41 C46 118.6(3) . .
C43 C42 C41 118.1(3) . .
C43 C42 C4 120.0(3) . .
C41 C42 C4 121.9(3) . .
C42 C43 C44 121.0(3) . .
C42 C43 H43 119.5 . .
C44 C43 H43 119.5 . .
C43 C44 C45 119.5(3) . .
C43 C44 P4 120.7(2) . .
C45 C44 P4 119.8(2) . .
C46 C45 C44 121.3(3) . .
C46 C45 H45 119.3 . .
C44 C45 H45 119.3 . .
C45 C46 C41 117.4(3) . .
C45 C46 C6 122.6(3) . 2_665
C41 C46 C6 120.0(3) . 2_665
O43 P4 O42 115.42(13) . .
O43 P4 O41 110.90(12) . .
O42 P4 O41 106.41(12) . .
O43 P4 C44 109.76(13) . .
O42 P4 C44 108.12(13) . .
O41 P4 C44 105.73(13) . .
P4 O41 H41 109.5 . .
C42 C4 C56 111.5(2) . .
C42 C4 H4A 109.3 . .
C56 C4 H4A 109.3 . .
C42 C4 H4B 109.3 . .
C56 C4 H4B 109.3 . .
H4A C4 H4B 108.0 . .
C51 O5 C50 114.5(2) . .
O5 C50 H50A 109.5 . .
O5 C50 H50B 109.5 . .
H50A C50 H50B 109.5 . .
O5 C50 H5OC 109.5 . .
H50A C50 H5OC 109.5 . .
H50B C50 H5OC 109.5 . .
O5 C51 C52 119.7(3) . .
O5 C51 C56 118.6(3) . .
C52 C51 C56 121.6(3) . .
C53 C52 C51 118.5(3) . .
C53 C52 C5 120.2(3) . .
C51 C52 C5 121.3(3) . .
C54 C53 C52 121.5(3) . .
C54 C53 H53 119.3 . .
C52 C53 H53 119.3 . .
C53 C54 C55 119.2(3) . .
C53 C54 P5 119.9(2) . .
C55 C54 P5 120.9(2) . .
C56 C55 C54 121.3(3) . .
C56 C55 H55 119.4 . .
C54 C55 H55 119.4 . .
C55 C56 C51 118.0(3) . .
C55 C56 C4 120.0(3) . .
C51 C56 C4 122.0(3) . .
O52 P5 O53 114.55(12) . .
O52 P5 O51 110.94(12) . .
O53 P5 O51 110.08(12) . .
O52 P5 C54 110.36(13) . .
O53 P5 C54 108.41(13) . .
O51 P5 C54 101.70(13) . .
P5 O51 H51 109.5 . .
C66 C5 C52 113.1(2) . .
C66 C5 H5A 109.0 . .
C52 C5 H5A 109.0 . .
C66 C5 H5B 109.0 . .
C52 C5 H5B 109.0 . .
H5A C5 H5B 107.8 . .
C61 O6 C60 113.3(2) . .
O6 C60 H60A 109.5 . .
O6 C60 H60B 109.5 . .
H60A C60 H60B 109.5 . .
O6 C60 H6OC 109.5 . .
H60A C60 H6OC 109.5 . .
H60B C60 H6OC 109.5 . .
O6 C61 C62 120.5(3) . .
O6 C61 C66 117.8(3) . .
C62 C61 C66 121.7(3) . .
C61 C62 C63 117.9(3) . .
C61 C62 C6 123.1(3) . .
C63 C62 C6 118.9(3) . .
C64 C63 C62 121.4(3) . .
C64 C63 H63 119.3 . .
C62 C63 H63 119.3 . .
C63 C64 C65 119.2(3) . .
C63 C64 P6 119.9(2) . .
C65 C64 P6 120.9(2) . .
C66 C65 C64 121.1(3) . .
C66 C65 H65 119.5 . .
C64 C65 H65 119.5 . .
C65 C66 C61 118.4(3) . .
C65 C66 C5 120.9(3) . .
C61 C66 C5 120.7(3) . .
O62 P6 O63 116.09(12) . .
O62 P6 O61 111.63(11) . .
O63 P6 O61 102.29(11) . .
O62 P6 C64 107.95(13) . .
O63 P6 C64 112.03(13) . .
O61 P6 C64 106.40(13) . .
O62 P6 Ca2 122.14(8) . .
O63 P6 Ca2 52.50(8) . .
O61 P6 Ca2 50.68(7) . .
C64 P6 Ca2 129.44(11) . .
O62 P6 Ca3 97.52(9) . .
O63 P6 Ca3 33.79(8) . .
O61 P6 Ca3 135.98(8) . .
C64 P6 Ca3 94.30(10) . .
Ca2 P6 Ca3 86.13(2) . .
P6 O61 Ca2 99.86(9) . .
P6 O61 H61 109.5 . .
Ca2 O61 H61 149.0 . .
P6 O62 Ca2 145.43(12) . 2
P6 O63 Ca3 126.00(11) . .
P6 O63 Ca2 99.49(10) . .
Ca3 O63 Ca2 134.13(9) . .
C62 C6 C46 114.1(3) . 2_665
C62 C6 H6A 108.7 . .
C46 C6 H6A 108.7 2_665 .
C62 C6 H6B 108.7 . .
C46 C6 H6B 108.7 2_665 .
H6A C6 H6B 107.6 . .

loop_
_geom_bond_atom_site_label_1
_geom_bond_atom_site_label_2
_geom_bond_distance
_geom_bond_site_symmetry_2
Ca1 O33 2.310(2) .
Ca1 O03W 2.346(2) .
Ca1 O04W 2.362(2) .
Ca1 O02W 2.393(2) .
Ca1 O01W 2.426(2) .
Ca1 O32 2.490(2) 2_666
Ca1 O31 2.534(2) 2_666
Ca1 P3 3.2106(10) 2_666
Ca1 P3 3.4259(10) .
O01W H011 0.8500 .
O01W H012 0.8498 .
O02W H021 0.8498 .
O02W H022 0.8499 .
O03W H031 0.8497 .
O03W H032 0.8497 .
O04W H041 0.8495 .
O04W H042 0.8499 .
Ca2 O62 2.258(2) 2
Ca2 O06W 2.344(2) .
Ca2 O05W 2.360(2) .
Ca2 O08W 2.367(2) .
Ca2 O07W 2.457(2) .
Ca2 O61 2.496(2) .
Ca2 O63 2.557(2) .
Ca2 P6 3.1793(10) .
O05W H051 0.8498 .
O05W H052 0.8499 .
O06W H061 0.8501 .
O06W H062 0.8500 .
O07W H071 0.8500 .
O07W H072 0.8497 .
O08W H081 0.8497 .
O08W H082 0.8498 .
Ca3 O23 2.326(2) .
Ca3 O09W 2.383(2) .
Ca3 O10W 2.386(2) .
Ca3 O13W 2.388(2) .
Ca3 O12W 2.434(2) .
Ca3 O63 2.436(2) .
Ca3 O11W 2.599(2) .
Ca3 P6 3.5447(10) .
O09W H091 0.8490 .
O09W H092 0.8510 .
O10W H101 0.8499 .
O10W H102 0.8499 .
O11W H111 0.8497 .
O11W H112 0.8499 .
O12W H121 0.8498 .
O12W H122 0.8503 .
O13W H131 0.8499 .
O13W H132 0.8496 .
O14W H141 0.8499 .
O14W H142 0.8500 .
O15W H151 0.8499 .
O15W H152 0.8499 .
O16W H161 0.8500 .
O16W H162 0.8501 .
O17W H171 0.8498 .
O17W H172 0.8499 .
O18W H181 0.8498 .
O18W H182 0.8499 .
O19W H191 0.8499 .
O19W H192 0.8499 .
O20W H201 0.8499 .
O20W H202 0.8500 .
O21W H211 0.8493 .
O21W H212 0.8497 .
O22W H221 0.8497 .
O22W H222 0.8499 .
O23W H231 0.8496 .
O23W H232 0.8495 .
O24W H241 0.8501 .
O24W H242 0.8502 .
O25W H251 0.8499 .
O25W H252 0.8500 .
O26W H261 0.8498 .
O26W H262 0.8498 .
O27W H271 0.8499 .
O27W H272 0.8496 .
O28W H281 0.8499 .
O28W H282 0.8501 .
O1 C11 1.391(4) .
O1 C10 1.450(3) .
C10 H10A 0.9800 .
C10 H10B 0.9800 .
C10 H1OC 0.9800 .
C11 C12 1.392(4) .
C11 C16 1.405(4) .
C12 C13 1.388(4) .
C12 C1 1.503(4) .
C13 C14 1.394(4) .
C13 H13 0.9500 .
C14 C15 1.390(4) .
C14 P1 1.804(3) .
C15 C16 1.384(4) .
C15 H15 0.9500 .
C16 C3 1.521(4) 2_556
P1 O13 1.510(2) .
P1 O12 1.512(2) .
P1 O11 1.580(2) .
O11 H11 0.8400 .
C1 C26 1.520(4) .
C1 H1A 0.9900 .
C1 H1B 0.9900 .
O2 C21 1.392(3) .
O2 C20 1.441(3) .
C20 H20A 0.9800 .
C20 H20B 0.9800 .
C20 H20C 0.9800 .
C21 C22 1.394(4) .
C21 C26 1.402(4) .
C22 C23 1.395(4) .
C22 C2 1.515(4) .
C23 C24 1.384(4) .
C23 H23 0.9500 .
C24 C25 1.403(4) .
C24 P2 1.792(3) .
C25 C26 1.385(4) .
C25 H25 0.9500 .
P2 O23 1.497(2) .
P2 O22 1.504(2) .
P2 O21 1.586(2) .
O21 H21 0.8400 .
C2 C36 1.516(4) .
C2 H2A 0.9900 .
C2 H2B 0.9900 .
O3 C31 1.389(3) .
O3 C30 1.450(3) .
C30 H30A 0.9800 .
C30 H30B 0.9800 .
C30 H3OC 0.9800 .
C31 C32 1.394(4) .
C31 C36 1.395(4) .
C32 C33 1.391(4) .
C32 C3 1.507(4) .
C33 C34 1.388(4) .
C33 H33 0.9500 .
C34 C35 1.388(4) .
C34 P3 1.794(3) .
C35 C36 1.393(4) .
C35 H35 0.9500 .
P3 O33 1.500(2) .
P3 O32 1.517(2) .
P3 O31 1.590(2) .
P3 Ca1 3.2106(10) 2_666
O31 Ca1 2.534(2) 2_666
O31 H31 0.8400 .
O32 Ca1 2.490(2) 2_666
C3 C16 1.521(4) 2_556
C3 H3A 0.9900 .
C3 H3B 0.9900 .
O4 C41 1.393(4) .
O4 C40 1.456(3) .
C40 H40A 0.9800 .
C40 H40B 0.9800 .
C40 H4OC 0.9800 .
C41 C42 1.392(4) .
C41 C46 1.397(4) .
C42 C43 1.384(4) .
C42 C4 1.513(4) .
C43 C44 1.391(4) .
C43 H43 0.9500 .
C44 C45 1.391(4) .
C44 P4 1.797(3) .
C45 C46 1.389(4) .
C45 H45 0.9500 .
C46 C6 1.522(4) 2_665
P4 O43 1.504(2) .
P4 O42 1.515(2) .
P4 O41 1.585(2) .
O41 H41 0.8400 .
C4 C56 1.514(4) .
C4 H4A 0.9900 .
C4 H4B 0.9900 .
O5 C51 1.394(3) .
O5 C50 1.448(3) .
C50 H50A 0.9800 .
C50 H50B 0.9800 .
C50 H5OC 0.9800 .
C51 C52 1.400(4) .
C51 C56 1.401(4) .
C52 C53 1.388(4) .
C52 C5 1.522(4) .
C53 C54 1.380(4) .
C53 H53 0.9500 .
C54 C55 1.400(4) .
C54 P5 1.810(3) .
C55 C56 1.391(4) .
C55 H55 0.9500 .
P5 O52 1.508(2) .
P5 O53 1.510(2) .
P5 O51 1.578(2) .
O51 H51 0.8400 .
C5 C66 1.518(4) .
C5 H5A 0.9900 .
C5 H5B 0.9900 .
O6 C61 1.387(3) .
O6 C60 1.452(3) .
C60 H60A 0.9800 .
C60 H60B 0.9800 .
C60 H6OC 0.9800 .
C61 C62 1.391(4) .
C61 C66 1.403(4) .
C62 C63 1.404(4) .
C62 C6 1.511(4) .
C63 C64 1.383(4) .
C63 H63 0.9500 .
C64 C65 1.395(4) .
C64 P6 1.799(3) .
C65 C66 1.388(4) .
C65 H65 0.9500 .
P6 O62 1.503(2) .
P6 O63 1.514(2) .
P6 O61 1.5875(19) .
O61 H61 0.8400 .
O62 Ca2 2.258(2) 2
C6 C46 1.522(4) 2_665
C6 H6A 0.9900 .
C6 H6B 0.9900 .

loop_
_geom_hbond_atom_site_label_D
_geom_hbond_atom_site_label_H
_geom_hbond_atom_site_label_A
_geom_hbond_distance_DH
_geom_hbond_distance_HA
_geom_hbond_distance_DA
_geom_hbond_angle_DHA
_geom_hbond_site_symmetry_A
O01W H011 O26W 0.85 1.97 2.808(3) 166.6 .
O01W H012 O18W 0.85 1.97 2.786(3) 161.4 .
O02W H021 O52 0.85 2.02 2.867(3) 175.7 2_666
O02W H022 O13 0.85 2.02 2.865(3) 177.1 2_656
O03W H031 O25W 0.85 2.08 2.910(3) 164.2 .
O03W H032 O17W 0.85 1.93 2.776(3) 175.7 .
O04W H041 O53 0.85 1.89 2.741(3) 174.0 .
O04W H042 O43 0.85 1.97 2.814(3) 173.1 2_665
O05W H051 O20W 0.85 1.81 2.650(3) 171.4 .
O05W H052 O18W 0.85 1.98 2.805(3) 163.4 1_455
O06W H061 O22 0.85 2.29 3.071(3) 152.5 .
O06W H061 O23 0.85 2.52 3.209(3) 139.5 .
O06W H062 O11 0.85 2.09 2.917(3) 164.0 2_556
O07W H071 O21W 0.85 1.84 2.680(3) 172.1 .
O07W H072 O15W 0.85 2.04 2.869(3) 166.6 1_455
O08W H081 O21 0.85 2.05 2.886(3) 169.1 2
O08W H082 O41 0.85 1.95 2.788(3) 169.1 2_565
O09W H091 O53 0.85 1.97 2.713(3) 145.1 .
O09W H092 O43 0.85 2.02 2.861(3) 169.0 2_665
O10W H101 O42 0.85 2.07 2.867(3) 155.3 2_665
O10W H102 O62 0.85 1.96 2.780(3) 161.7 .
O11W H111 O01W 0.85 2.10 2.912(3) 160.9 .
O11W H112 O42 0.85 2.00 2.837(3) 168.3 2_665
O11W H112 O43 0.85 2.62 3.185(3) 125.3 2_665
O12W H121 O33 0.85 1.94 2.723(3) 153.7 .
O12W H122 O53 0.85 1.98 2.686(3) 140.4 .
O12W H122 O16W 0.85 2.42 2.981(3) 124.4 2_666
O13W H131 O16W 0.85 2.01 2.859(3) 172.0 2_666
O13W H132 O05W 0.85 2.08 2.928(3) 177.0 .
O14W H141 O25W 0.85 1.86 2.637(3) 152.2 .
O14W H142 O5 0.85 2.15 2.878(3) 143.7 2_665
O14W H142 O6 0.85 2.48 3.037(3) 123.9 2_665
O15W H151 O42 0.85 1.94 2.781(3) 171.6 2_665
O15W H152 O42 0.85 2.15 2.993(3) 172.0 1_545
O16W H161 O52 0.85 1.93 2.762(3) 166.6 2_666
O16W H162 O12 0.85 1.85 2.690(3) 172.5 1_665
O17W H171 O12 0.85 1.95 2.785(3) 166.0 2_656
O17W H172 O12 0.85 2.05 2.877(3) 162.9 1_665
O18W H181 O13 0.85 1.89 2.733(3) 169.0 2_656
O18W H182 O07W 0.85 1.98 2.808(3) 163.3 1_655
O19W H191 O13 0.85 1.92 2.767(3) 171.2 .
O19W H192 O2 0.85 2.27 3.040(3) 150.5 .
O19W H192 O3 0.85 2.53 3.076(3) 123.3 .
O20W H201 O14W 0.85 1.98 2.801(3) 160.5 1_455
O20W H202 O23W 0.85 1.85 2.699(3) 172.5 .
O21W H211 O27W 0.85 1.88 2.719(3) 171.4 .
O21W H212 O19W 0.85 2.06 2.861(3) 156.9 2_556
O22W H221 O23 0.85 2.12 2.901(3) 152.3 .
O22W H222 O12W 0.85 2.06 2.825(3) 149.4 .
O22W H222 O16W 0.85 2.58 3.196(3) 130.8 2_666
O23W H231 O52 0.85 2.04 2.886(3) 172.6 .
O23W H232 O17W 0.85 2.02 2.844(3) 163.9 1_455
O24W H241 O11W 0.85 1.92 2.763(3) 172.7 .
O24W H242 O15W 0.85 2.04 2.851(3) 160.1 .
O25W H251 O28W 0.85 1.84 2.676(3) 165.5 .
O25W H252 O43 0.85 2.09 2.922(3) 164.3 2_665
O25W H252 O04W 0.85 2.61 3.146(3) 122.5 .
O26W H261 O24W 0.85 2.11 2.932(3) 162.1 .
O26W H262 O19W 0.85 1.93 2.766(3) 169.8 2_656
O27W H271 O1 0.85 1.96 2.812(3) 174.7 .
O27W H272 O22 0.85 2.01 2.854(3) 172.6 .
O28W H281 O51 0.85 2.19 3.016(3) 164.9 .
O28W H282 O4 0.85 1.92 2.766(3) 177.9 .
O11 H11 O22W 0.84 1.78 2.592(3) 161.5 2_556
O21 H21 O24W 0.84 1.82 2.655(3) 176.7 .
O31 H31 O16W 0.84 1.86 2.591(3) 144.8 2_666
O41 H41 O14W 0.84 1.85 2.686(3) 174.3 2_665
O51 H51 O32 0.84 1.69 2.522(3) 168.3 2_666
O61 H61 O22 0.84 1.70 2.540(3) 175.9 2

loop_
_geom_torsion_atom_site_label_1
_geom_torsion_atom_site_label_2
_geom_torsion_atom_site_label_3
_geom_torsion_atom_site_label_4
_geom_torsion
_geom_torsion_site_symmetry_1
_geom_torsion_site_symmetry_4
C10 O1 C11 C12 88.2(3) . .
C10 O1 C11 C16 -93.4(3) . .
O1 C11 C12 C13 -177.2(2) . .
C16 C11 C12 C13 4.4(4) . .
O1 C11 C12 C1 3.6(4) . .
C16 C11 C12 C1 -174.7(3) . .
C11 C12 C13 C14 -2.1(4) . .
C1 C12 C13 C14 177.1(3) . .
C12 C13 C14 C15 -1.0(4) . .
C12 C13 C14 P1 172.5(2) . .
C13 C14 C15 C16 2.0(4) . .
P1 C14 C15 C16 -171.3(2) . .
C14 C15 C16 C11 0.3(4) . .
C14 C15 C16 C3 179.6(3) . 2_556
O1 C11 C16 C15 178.1(3) . .
C12 C11 C16 C15 -3.5(4) . .
O1 C11 C16 C3 -1.2(4) . 2_556
C12 C11 C16 C3 177.1(3) . 2_556
C15 C14 P1 O13 -162.7(2) . .
C13 C14 P1 O13 24.0(3) . .
C15 C14 P1 O12 71.4(3) . .
C13 C14 P1 O12 -101.9(2) . .
C15 C14 P1 O11 -47.3(3) . .
C13 C14 P1 O11 139.4(2) . .
C13 C12 C1 C26 -100.2(3) . .
C11 C12 C1 C26 79.0(4) . .
C20 O2 C21 C22 -89.2(3) . .
C20 O2 C21 C26 95.0(3) . .
O2 C21 C22 C23 -175.5(3) . .
C26 C21 C22 C23 0.2(5) . .
O2 C21 C22 C2 2.7(4) . .
C26 C21 C22 C2 178.4(3) . .
C21 C22 C23 C24 0.8(5) . .
C2 C22 C23 C24 -177.5(3) . .
C22 C23 C24 C25 -0.7(5) . .
C22 C23 C24 P2 -177.5(2) . .
C23 C24 C25 C26 -0.3(5) . .
P2 C24 C25 C26 176.5(2) . .
C24 C25 C26 C21 1.1(5) . .
C24 C25 C26 C1 179.3(3) . .
O2 C21 C26 C25 174.5(3) . .
C22 C21 C26 C25 -1.1(5) . .
O2 C21 C26 C1 -3.6(4) . .
C22 C21 C26 C1 -179.2(3) . .
C12 C1 C26 C25 -101.0(3) . .
C12 C1 C26 C21 77.1(4) . .
C23 C24 P2 O23 -26.6(3) . .
C25 C24 P2 O23 156.7(2) . .
C23 C24 P2 O22 -153.8(2) . .
C25 C24 P2 O22 29.5(3) . .
C23 C24 P2 O21 92.2(3) . .
C25 C24 P2 O21 -84.5(3) . .
O22 P2 O23 Ca3 -79.9(2) . .
O21 P2 O23 Ca3 40.1(2) . .
C24 P2 O23 Ca3 156.45(19) . .
O09W Ca3 O23 P2 -98.4(3) . .
O10W Ca3 O23 P2 -19.6(2) . .
O13W Ca3 O23 P2 133.5(2) . .
O12W Ca3 O23 P2 -158.7(2) . .
O63 Ca3 O23 P2 60.7(2) . .
O11W Ca3 O23 P2 -87.4(2) . .
P6 Ca3 O23 P2 43.2(2) . .
C21 C22 C2 C36 -122.2(3) . .
C23 C22 C2 C36 56.0(4) . .
C30 O3 C31 C32 76.5(4) . .
C30 O3 C31 C36 -107.7(3) . .
O3 C31 C32 C33 -178.4(3) . .
C36 C31 C32 C33 6.0(5) . .
O3 C31 C32 C3 1.4(5) . .
C36 C31 C32 C3 -174.2(3) . .
C31 C32 C33 C34 -0.6(5) . .
C3 C32 C33 C34 179.6(3) . .
C32 C33 C34 C35 -3.7(5) . .
C32 C33 C34 P3 177.9(2) . .
C33 C34 C35 C36 2.8(5) . .
P3 C34 C35 C36 -178.8(2) . .
C34 C35 C36 C31 2.3(5) . .
C34 C35 C36 C2 -179.4(3) . .
O3 C31 C36 C35 177.4(3) . .
C32 C31 C36 C35 -6.9(5) . .
O3 C31 C36 C2 -0.8(4) . .
C32 C31 C36 C2 174.9(3) . .
C22 C2 C36 C35 -101.7(3) . .
C22 C2 C36 C31 76.6(4) . .
C35 C34 P3 O33 17.7(3) . .
C33 C34 P3 O33 -164.0(2) . .
C35 C34 P3 O32 -110.6(3) . .
C33 C34 P3 O32 67.7(3) . .
C35 C34 P3 O31 141.2(2) . .
C33 C34 P3 O31 -40.4(3) . .
C35 C34 P3 Ca1 -164.1(2) . 2_666
C33 C34 P3 Ca1 14.2(3) . 2_666
C35 C34 P3 Ca1 -9.1(3) . .
C33 C34 P3 Ca1 169.20(18) . .
O03W Ca1 P3 O33 155.7(5) . .
O04W Ca1 P3 O33 52.44(16) . .
O02W Ca1 P3 O33 -105.14(16) . .
O01W Ca1 P3 O33 -24.86(16) . .
O32 Ca1 P3 O33 121.56(16) 2_666 .
O31 Ca1 P3 O33 176.15(16) 2_666 .
P3 Ca1 P3 O33 149.09(15) 2_666 .
O33 Ca1 P3 O32 165.32(18) . .
O03W Ca1 P3 O32 -39.0(5) . .
O04W Ca1 P3 O32 -142.24(10) . .
O02W Ca1 P3 O32 60.18(9) . .
O01W Ca1 P3 O32 140.46(10) . .
O32 Ca1 P3 O32 -73.12(10) 2_666 .
O31 Ca1 P3 O32 -18.53(9) 2_666 .
P3 Ca1 P3 O32 -45.59(8) 2_666 .
O33 Ca1 P3 O31 -96.20(17) . .
O03W Ca1 P3 O31 59.5(5) . .
O04W Ca1 P3 O31 -43.76(10) . .
O02W Ca1 P3 O31 158.66(10) . .
O01W Ca1 P3 O31 -121.07(10) . .
O32 Ca1 P3 O31 25.36(10) 2_666 .
O31 Ca1 P3 O31 79.94(11) 2_666 .
P3 Ca1 P3 O31 52.88(9) 2_666 .
O33 Ca1 P3 C34 52.57(19) . .
O03W Ca1 P3 C34 -151.7(5) . .
O04W Ca1 P3 C34 105.02(15) . .
O02W Ca1 P3 C34 -52.56(15) . .
O01W Ca1 P3 C34 27.71(15) . .
O32 Ca1 P3 C34 174.14(15) 2_666 .
O31 Ca1 P3 C34 -131.28(14) 2_666 .
P3 Ca1 P3 C34 -158.34(14) 2_666 .
O33 Ca1 P3 Ca1 -149.09(15) . 2_666
O03W Ca1 P3 Ca1 6.6(5) . 2_666
O04W Ca1 P3 Ca1 -96.64(6) . 2_666
O02W Ca1 P3 Ca1 105.78(6) . 2_666
O01W Ca1 P3 Ca1 -173.95(6) . 2_666
O32 Ca1 P3 Ca1 -27.52(5) 2_666 2_666
O31 Ca1 P3 Ca1 27.06(5) 2_666 2_666
P3 Ca1 P3 Ca1 0.0 2_666 2_666
O33 P3 O31 Ca1 -122.95(10) . 2_666
O32 P3 O31 Ca1 1.62(11) . 2_666
C34 P3 O31 Ca1 116.93(12) . 2_666
Ca1 P3 O31 Ca1 -87.05(8) . 2_666
O33 P3 O32 Ca1 121.24(11) . 2_666
O31 P3 O32 Ca1 -1.67(11) . 2_666
C34 P3 O32 Ca1 -114.87(13) . 2_666
Ca1 P3 O32 Ca1 112.47(7) . 2_666
O32 P3 O33 Ca1 -16.34(19) . .
O31 P3 O33 Ca1 98.95(15) . .
C34 P3 O33 Ca1 -141.31(14) . .
Ca1 P3 O33 Ca1 40.69(19) 2_666 .
O03W Ca1 O33 P3 -166.3(3) . .
O04W Ca1 O33 P3 -128.89(15) . .
O02W Ca1 O33 P3 76.32(15) . .
O01W Ca1 O33 P3 155.12(15) . .
O32 Ca1 O33 P3 -53.95(14) 2_666 .
O31 Ca1 O33 P3 -4.08(17) 2_666 .
P3 Ca1 O33 P3 -30.14(15) 2_666 .
C33 C32 C3 C16 71.4(4) . 2_556
C31 C32 C3 C16 -108.4(3) . 2_556
C40 O4 C41 C42 -86.9(3) . .
C40 O4 C41 C46 96.1(3) . .
O4 C41 C42 C43 178.9(2) . .
C46 C41 C42 C43 -4.3(4) . .
O4 C41 C42 C4 -4.3(4) . .
C46 C41 C42 C4 172.5(3) . .
C41 C42 C43 C44 2.6(4) . .
C4 C42 C43 C44 -174.2(3) . .
C42 C43 C44 C45 0.6(4) . .
C42 C43 C44 P4 -176.0(2) . .
C43 C44 C45 C46 -2.3(4) . .
P4 C44 C45 C46 174.3(2) . .
C44 C45 C46 C41 0.7(4) . .
C44 C45 C46 C6 -179.5(3) . 2_665
C42 C41 C46 C45 2.6(4) . .
O4 C41 C46 C45 179.4(3) . .
C42 C41 C46 C6 -177.1(3) . 2_665
O4 C41 C46 C6 -0.3(4) . 2_665
C43 C44 P4 O43 -136.5(2) . .
C45 C44 P4 O43 47.0(3) . .
C43 C44 P4 O42 96.8(2) . .
C45 C44 P4 O42 -79.7(3) . .
C43 C44 P4 O41 -16.8(3) . .
C45 C44 P4 O41 166.7(2) . .
C43 C42 C4 C56 98.1(3) . .
C41 C42 C4 C56 -78.6(4) . .
C50 O5 C51 C52 86.4(3) . .
C50 O5 C51 C56 -97.5(3) . .
O5 C51 C52 C53 177.5(3) . .
C56 C51 C52 C53 1.6(5) . .
O5 C51 C52 C5 -1.1(4) . .
C56 C51 C52 C5 -177.1(3) . .
C51 C52 C53 C54 -1.3(5) . .
C5 C52 C53 C54 177.3(3) . .
C52 C53 C54 C55 -0.2(5) . .
C52 C53 C54 P5 178.3(2) . .
C53 C54 C55 C56 1.6(5) . .
P5 C54 C55 C56 -176.8(2) . .
C54 C55 C56 C51 -1.4(4) . .
C54 C55 C56 C4 179.5(3) . .
O5 C51 C56 C55 -176.2(3) . .
C52 C51 C56 C55 -0.2(5) . .
O5 C51 C56 C4 2.9(4) . .
C52 C51 C56 C4 178.9(3) . .
C42 C4 C56 C55 102.1(3) . .
C42 C4 C56 C51 -76.9(4) . .
C53 C54 P5 O52 -81.3(3) . .
C55 C54 P5 O52 97.1(3) . .
C53 C54 P5 O53 44.9(3) . .
C55 C54 P5 O53 -136.7(2) . .
C53 C54 P5 O51 160.9(2) . .
C55 C54 P5 O51 -20.7(3) . .
C53 C52 C5 C66 -56.3(4) . .
C51 C52 C5 C66 122.3(3) . .
C60 O6 C61 C62 -77.9(4) . .
C60 O6 C61 C66 105.3(3) . .
O6 C61 C62 C63 178.6(3) . .
C66 C61 C62 C63 -4.6(5) . .
O6 C61 C62 C6 -1.5(5) . .
C66 C61 C62 C6 175.2(3) . .
C61 C62 C63 C64 0.0(5) . .
C6 C62 C63 C64 -179.8(3) . .
C62 C63 C64 C65 3.5(5) . .
C62 C63 C64 P6 -177.7(2) . .
C63 C64 C65 C66 -2.6(5) . .
P6 C64 C65 C66 178.6(2) . .
C64 C65 C66 C61 -1.8(5) . .
C64 C65 C66 C5 176.8(3) . .
O6 C61 C66 C65 -177.7(3) . .
C62 C61 C66 C65 5.5(5) . .
O6 C61 C66 C5 3.7(4) . .
C62 C61 C66 C5 -173.1(3) . .
C52 C5 C66 C65 101.8(3) . .
C52 C5 C66 C61 -79.6(4) . .
C63 C64 P6 O62 2.6(3) . .
C65 C64 P6 O62 -178.6(2) . .
C63 C64 P6 O63 131.7(2) . .
C65 C64 P6 O63 -49.6(3) . .
C63 C64 P6 O61 -117.3(2) . .
C65 C64 P6 O61 61.5(3) . .
C63 C64 P6 Ca2 -169.51(19) . .
C65 C64 P6 Ca2 9.3(3) . .
C63 C64 P6 Ca3 102.0(2) . .
C65 C64 P6 Ca3 -79.3(3) . .
O62 Ca2 P6 O62 -13.89(15) 2 .
O06W Ca2 P6 O62 76.46(12) . .
O05W Ca2 P6 O62 162.71(12) . .
O08W Ca2 P6 O62 -105.65(12) . .
O07W Ca2 P6 O62 -41.3(6) . .
O61 Ca2 P6 O62 -92.76(14) . .
O63 Ca2 P6 O62 99.93(14) . .
O62 Ca2 P6 O63 -113.82(11) 2 .
O06W Ca2 P6 O63 -23.47(11) . .
O05W Ca2 P6 O63 62.78(11) . .
O08W Ca2 P6 O63 154.42(11) . .
O07W Ca2 P6 O63 -141.2(5) . .
O61 Ca2 P6 O63 167.31(14) . .
O62 Ca2 P6 O61 78.87(11) 2 .
O06W Ca2 P6 O61 169.22(11) . .
O05W Ca2 P6 O61 -104.53(11) . .
O08W Ca2 P6 O61 -12.89(11) . .
O07W Ca2 P6 O61 51.4(5) . .
O63 Ca2 P6 O61 -167.31(14) . .
O62 Ca2 P6 C64 157.26(14) 2 .
O06W Ca2 P6 C64 -112.39(14) . .
O05W Ca2 P6 C64 -26.14(15) . .
O08W Ca2 P6 C64 65.50(14) . .
O07W Ca2 P6 C64 129.8(5) . .
O61 Ca2 P6 C64 78.39(16) . .
O63 Ca2 P6 C64 -88.92(16) . .
O62 Ca2 P6 Ca3 -110.34(6) 2 .
O06W Ca2 P6 Ca3 -20.00(6) . .
O05W Ca2 P6 Ca3 66.25(6) . .
O08W Ca2 P6 Ca3 157.89(6) . .
O07W Ca2 P6 Ca3 -137.8(5) . .
O61 Ca2 P6 Ca3 170.79(10) . .
O63 Ca2 P6 Ca3 3.47(9) . .
O23 Ca3 P6 O62 -67.28(10) . .
O09W Ca3 P6 O62 103.62(9) . .
O10W Ca3 P6 O62 19.80(10) . .
O13W Ca3 P6 O62 -167.56(10) . .
O12W Ca3 P6 O62 172.48(14) . .
O63 Ca3 P6 O62 -126.89(16) . .
O11W Ca3 P6 O62 29.68(10) . .
O23 Ca3 P6 O63 59.61(15) . .
O09W Ca3 P6 O63 -129.49(15) . .
O10W Ca3 P6 O63 146.69(15) . .
O13W Ca3 P6 O63 -40.67(15) . .
O12W Ca3 P6 O63 -60.63(19) . .
O11W Ca3 P6 O63 156.57(15) . .
O23 Ca3 P6 O61 64.93(13) . .
O09W Ca3 P6 O61 -124.18(12) . .
O10W Ca3 P6 O61 152.00(13) . .
O13W Ca3 P6 O61 -35.36(12) . .
O12W Ca3 P6 O61 -55.32(17) . .
O63 Ca3 P6 O61 5.31(17) . .
O11W Ca3 P6 O61 161.88(12) . .
O23 Ca3 P6 C64 -176.04(12) . .
O09W Ca3 P6 C64 -5.14(11) . .
O10W Ca3 P6 C64 -88.97(12) . .
O13W Ca3 P6 C64 83.67(12) . .
O12W Ca3 P6 C64 63.72(16) . .
O63 Ca3 P6 C64 124.34(17) . .
O11W Ca3 P6 C64 -79.09(12) . .
O23 Ca3 P6 Ca2 54.66(6) . .
O09W Ca3 P6 Ca2 -134.45(5) . .
O10W Ca3 P6 Ca2 141.73(6) . .
O13W Ca3 P6 Ca2 -45.63(6) . .
O12W Ca3 P6 Ca2 -65.59(13) . .
O63 Ca3 P6 Ca2 -4.96(13) . .
O11W Ca3 P6 Ca2 151.61(6) . .
O62 P6 O61 Ca2 114.52(11) . .
O63 P6 O61 Ca2 -10.27(11) . .
C64 P6 O61 Ca2 -127.94(12) . .
Ca3 P6 O61 Ca2 -13.29(14) . .
O62 Ca2 O61 P6 -99.65(10) 2 .
O06W Ca2 O61 P6 -14.72(15) . .
O05W Ca2 O61 P6 81.92(10) . .
O08W Ca2 O61 P6 166.86(11) . .
O07W Ca2 O61 P6 -171.21(10) . .
O63 Ca2 O61 P6 7.06(8) . .
O63 P6 O62 Ca2 85.5(2) . 2
O61 P6 O62 Ca2 -31.2(3) . 2
C64 P6 O62 Ca2 -147.8(2) . 2
Ca2 P6 O62 Ca2 25.0(3) . 2
Ca3 P6 O62 Ca2 115.2(2) . 2
O62 P6 O63 Ca3 61.99(16) . .
O61 P6 O63 Ca3 -176.23(12) . .
C64 P6 O63 Ca3 -62.65(18) . .
Ca2 P6 O63 Ca3 173.76(17) . .
O62 P6 O63 Ca2 -111.78(11) . .
O61 P6 O63 Ca2 10.01(11) . .
C64 P6 O63 Ca2 123.59(12) . .
Ca3 P6 O63 Ca2 -173.76(17) . .
O23 Ca3 O63 P6 -123.96(14) . .
O09W Ca3 O63 P6 50.80(14) . .
O10W Ca3 O63 P6 -29.66(14) . .
O13W Ca3 O63 P6 136.82(15) . .
O12W Ca3 O63 P6 143.66(12) . .
O11W Ca3 O63 P6 -35.1(2) . .
O23 Ca3 O63 Ca2 47.45(12) . .
O09W Ca3 O63 Ca2 -137.79(11) . .
O10W Ca3 O63 Ca2 141.75(12) . .
O13W Ca3 O63 Ca2 -51.77(11) . .
O12W Ca3 O63 Ca2 -44.93(17) . .
O11W Ca3 O63 Ca2 136.34(12) . .
P6 Ca3 O63 Ca2 171.4(2) . .
O62 Ca2 O63 P6 68.64(11) 2 .
O06W Ca2 O63 P6 157.19(11) . .
O05W Ca2 O63 P6 -118.42(10) . .
O08W Ca2 O63 P6 -31.88(14) . .
O07W Ca2 O63 P6 170.20(14) . .
O61 Ca2 O63 P6 -7.39(8) . .
O62 Ca2 O63 Ca3 -104.32(12) 2 .
O06W Ca2 O63 Ca3 -15.78(12) . .
O05W Ca2 O63 Ca3 68.62(12) . .
O08W Ca2 O63 Ca3 155.16(10) . .
O07W Ca2 O63 Ca3 -2.8(3) . .
O61 Ca2 O63 Ca3 179.64(14) . .
P6 Ca2 O63 Ca3 -172.96(19) . .
C61 C62 C6 C46 107.7(3) . 2_665
C63 C62 C6 C46 -72.5(4) . 2_665
